data_4504614
loop_
_publ_author_name
'Chen, Jinxi'
'Ohba, Masaaki'
'Zhao, Dongyuan'
'Kaneko, Wakako'
'Kitagawa, Susumu'

_publ_section_title
;
 Polynuclear Core-Based Nickel 1,4-Cyclohexanedicarboxylate Coordination
 Polymers as Temperature-Dependent Hydrothermal Reaction Products
;
_journal_issue 3
_journal_name_full 'Crystal Growth &amp; Design'
_journal_page_first 664
_journal_paper_doi 10.1021/cg050363g
_journal_volume 6
_journal_year 2006
_chemical_formula_sum 'C4 H5 Ni0.75 O4.5'
_chemical_formula_weight 169.11
_chemical_name_systematic
; 
 ? 
;
_space_group_IT_number 12
_symmetry_cell_setting monoclinic
_symmetry_space_group_name_Hall '-C 2y'
_symmetry_space_group_name_H-M 'C 1 2/m 1'
_atom_sites_solution_hydrogens geom
_atom_sites_solution_primary direct
_atom_sites_solution_secondary difmap
_audit_creation_method SHELXL-97
_cell_angle_alpha 90.00
_cell_angle_beta 97.086(3)
_cell_angle_gamma 90.00
_cell_formula_units_Z 8
_cell_length_a 20.0967(10)
_cell_length_b 9.9992(5)
_cell_length_c 6.3722(4)
_cell_measurement_reflns_used 132
_cell_measurement_temperature 243(2)
_cell_measurement_theta_max 27.46
_cell_measurement_theta_min 3.22
_cell_volume 1270.72(12)
_computing_structure_refinement 'SHELXL-97 (Sheldrick, 1997)'
_computing_structure_solution 'SHELXS-97 (Sheldrick, 1990)'
_diffrn_ambient_temperature 243(2)
_diffrn_measured_fraction_theta_full 0.973
_diffrn_measured_fraction_theta_max 0.973
_diffrn_radiation_monochromator graphite
_diffrn_radiation_source 'fine-focus sealed tube'
_diffrn_radiation_type MoK\a
_diffrn_radiation_wavelength 0.71070
_diffrn_reflns_av_R_equivalents 0.0446
_diffrn_reflns_av_sigmaI/netI 0.0347
_diffrn_reflns_limit_h_max 25
_diffrn_reflns_limit_h_min -25
_diffrn_reflns_limit_k_max 12
_diffrn_reflns_limit_k_min -12
_diffrn_reflns_limit_l_max 7
_diffrn_reflns_limit_l_min -8
_diffrn_reflns_number 4957
_diffrn_reflns_theta_full 27.47
_diffrn_reflns_theta_max 27.47
_diffrn_reflns_theta_min 3.22
_exptl_absorpt_coefficient_mu 2.281
_exptl_absorpt_correction_T_max 0.727
_exptl_absorpt_correction_T_min 0.566
_exptl_absorpt_correction_type empirical
_exptl_crystal_colour gree
_exptl_crystal_density_diffrn 1.768
_exptl_crystal_density_method 'not measured'
_exptl_crystal_description plate
_exptl_crystal_F_000 688
_exptl_crystal_size_max 0.6
_exptl_crystal_size_mid 0.1
_exptl_crystal_size_min 0.1
_refine_diff_density_max 1.320
_refine_diff_density_min -0.982
_refine_diff_density_rms 0.131
_refine_ls_extinction_method none
_refine_ls_goodness_of_fit_ref 1.095
_refine_ls_hydrogen_treatment mixed
_refine_ls_matrix_type full
_refine_ls_number_parameters 91
_refine_ls_number_reflns 1506
_refine_ls_number_restraints 0
_refine_ls_restrained_S_all 1.095
_refine_ls_R_factor_all 0.0413
_refine_ls_R_factor_gt 0.0408
_refine_ls_shift/su_max 0.000
_refine_ls_shift/su_mean 0.000
_refine_ls_structure_factor_coef Fsqd
_refine_ls_weighting_details 'calc w=1/[\s^2^(Fo^2^)+(0.0589P)^2^+7.1849P] where P=(Fo^2^+2Fc^2^)/3'
_refine_ls_weighting_scheme calc
_refine_ls_wR_factor_gt 0.1154
_refine_ls_wR_factor_ref 0.1160
_reflns_number_gt 1472
_reflns_number_total 1506
_reflns_threshold_expression >2sigma(I)
_cod_data_source_file cg050363gsi20050725_102742.cif
_cod_data_source_block Ni3(OH)2(CDC)2(H2O)4.4(H2O)
_cod_original_sg_symbol_H-M C2/m
_cod_original_formula_sum 'C4 H5 Ni0.75 O4.50'
_cod_database_code 4504614

loop_
_symmetry_equiv_pos_as_xyz
'x, y, z'
'x, -y, z'
'x+1/2, y+1/2, z'
'x+1/2, -y+1/2, z'
'-x, -y, -z'
'-x, y, -z'
'-x+1/2, -y+1/2, -z'
'-x+1/2, y+1/2, -z'

loop_
_atom_site_label
_atom_site_type_symbol
_atom_site_fract_x
_atom_site_fract_y
_atom_site_fract_z
_atom_site_U_iso_or_equiv
_atom_site_adp_type
_atom_site_occupancy
_atom_site_symmetry_multiplicity
_atom_site_calc_flag
_atom_site_refinement_flags
Ni2 Ni 0.0000 -0.15118(5) 0.5000 0.00916(19) Uani 1 2 d S
Ni1 Ni 0.0000 0.0000 0.0000 0.0078(2) Uani 1 4 d S
O1 O 0.09511(10) -0.1653(2) 0.6549(3) 0.0170(5) Uani 1 1 d .
O2 O 0.07254(10) -0.1476(2) 0.9888(3) 0.0150(4) Uani 1 1 d .
O3 O 0.02899(13) 0.0000 0.3170(4) 0.0091(5) Uani 1 2 d S
O4 O 0.03376(11) -0.3013(2) 0.3002(3) 0.0177(4) Uani 1 1 d .
O5 O 0.1240(2) -0.5000 0.4687(8) 0.0478(11) Uani 1 2 d S
O6 O 0.0593(2) -0.5000 0.8418(8) 0.0482(11) Uani 1 2 d S
C1 C 0.18213(19) -0.2137(8) 0.9297(6) 0.0645(19) Uani 1 1 d .
H1 H 0.1707 -0.3090 0.9234 0.077 Uiso 1 1 calc R
C2 C 0.20326(19) -0.2189(8) 1.1481(6) 0.0625(19) Uani 1 1 d .
H2A H 0.1710 -0.2725 1.2122 0.075 Uiso 1 1 calc R
H2B H 0.2007 -0.1289 1.2033 0.075 Uiso 1 1 calc R
C3 C 0.22839(18) -0.2276(6) 0.7762(5) 0.0497(14) Uani 1 1 d .
H3A H 0.2338 -0.1405 0.7136 0.060 Uiso 1 1 calc R
H3B H 0.2081 -0.2859 0.6646 0.060 Uiso 1 1 calc R
C4 C 0.11138(13) -0.1724(3) 0.8503(4) 0.0135(5) Uani 1 1 d .

loop_
_atom_site_aniso_label
_atom_site_aniso_U_11
_atom_site_aniso_U_22
_atom_site_aniso_U_33
_atom_site_aniso_U_23
_atom_site_aniso_U_13
_atom_site_aniso_U_12
Ni2 0.0091(3) 0.0127(3) 0.0056(3) 0.000 0.00057(18) 0.000
Ni1 0.0059(3) 0.0130(4) 0.0044(3) 0.000 0.0008(2) 0.000
O1 0.0111(9) 0.0303(12) 0.0094(9) 0.0016(8) 0.0004(7) 0.0055(8)
O2 0.0126(9) 0.0223(11) 0.0105(9) 0.0007(7) 0.0039(7) 0.0073(7)
O3 0.0084(11) 0.0140(13) 0.0049(11) 0.000 0.0008(9) 0.000
O4 0.0243(11) 0.0165(11) 0.0129(10) -0.0015(8) 0.0047(8) 0.0030(8)
O5 0.056(3) 0.033(2) 0.052(3) 0.000 -0.004(2) 0.000
O6 0.041(2) 0.039(2) 0.062(3) 0.000 -0.005(2) 0.000
C1 0.0199(17) 0.160(6) 0.0131(17) 0.003(2) -0.0011(13) 0.044(3)
C2 0.0198(17) 0.154(6) 0.0144(17) 0.012(2) 0.0048(13) 0.040(3)
C3 0.0178(16) 0.118(4) 0.0127(15) 0.005(2) 0.0002(12) 0.029(2)
C4 0.0085(12) 0.0212(13) 0.0105(12) -0.0002(10) -0.0002(9) 0.0043(10)

loop_
_atom_type_symbol
_atom_type_description
_atom_type_scat_dispersion_real
_atom_type_scat_dispersion_imag
_atom_type_scat_source
Ni Ni 0.3393 1.1124 'International Tables Vol C Tables 4.2.6.8 and 6.1.1.4'
C C 0.0033 0.0016 'International Tables Vol C Tables 4.2.6.8 and 6.1.1.4'
O O 0.0106 0.0060 'International Tables Vol C Tables 4.2.6.8 and 6.1.1.4'
H H 0.0000 0.0000 'International Tables Vol C Tables 4.2.6.8 and 6.1.1.4'

loop_
_geom_angle_atom_site_label_1
_geom_angle_atom_site_label_2
_geom_angle_atom_site_label_3
_geom_angle
_geom_angle_site_symmetry_1
_geom_angle_site_symmetry_3
O3 Ni2 O3 84.22(10) 5_556 .
O3 Ni2 O1 90.64(9) 5_556 6_556
O3 Ni2 O1 95.23(9) . 6_556
O3 Ni2 O1 95.23(9) 5_556 .
O3 Ni2 O1 90.64(9) . .
O1 Ni2 O1 172.09(13) 6_556 .
O3 Ni2 O4 176.72(8) 5_556 .
O3 Ni2 O4 92.64(8) . .
O1 Ni2 O4 90.61(8) 6_556 .
O1 Ni2 O4 83.82(8) . .
O3 Ni2 O4 92.64(8) 5_556 6_556
O3 Ni2 O4 176.72(8) . 6_556
O1 Ni2 O4 83.82(8) 6_556 6_556
O1 Ni2 O4 90.61(8) . 6_556
O4 Ni2 O4 90.50(12) . 6_556
O3 Ni1 O3 180.0 5 .
O3 Ni1 O2 85.30(8) 5 6_556
O3 Ni1 O2 94.70(8) . 6_556
O3 Ni1 O2 94.70(8) 5 2_554
O3 Ni1 O2 85.30(8) . 2_554
O2 Ni1 O2 180.00(11) 6_556 2_554
O3 Ni1 O2 94.70(8) 5 1_554
O3 Ni1 O2 85.30(8) . 1_554
O2 Ni1 O2 89.71(12) 6_556 1_554
O2 Ni1 O2 90.29(12) 2_554 1_554
O3 Ni1 O2 85.30(8) 5 5_556
O3 Ni1 O2 94.70(8) . 5_556
O2 Ni1 O2 90.29(12) 6_556 5_556
O2 Ni1 O2 89.71(12) 2_554 5_556
O2 Ni1 O2 180.00(11) 1_554 5_556
C4 O1 Ni2 126.78(18) . .
C4 O2 Ni1 130.85(19) . 1_556
Ni1 O3 Ni2 120.12(8) . 5_556
Ni1 O3 Ni2 120.12(8) . .
Ni2 O3 Ni2 95.78(10) 5_556 .
C2 C1 C3 121.9(3) . .
C2 C1 C4 120.0(3) . .
C3 C1 C4 117.4(3) . .
C1 C2 C3 119.0(3) . 7_547
C1 C3 C2 117.4(3) . 7_547
O1 C4 O2 124.9(3) . .
O1 C4 C1 118.1(3) . .
O2 C4 C1 117.0(3) . .

loop_
_geom_bond_atom_site_label_1
_geom_bond_atom_site_label_2
_geom_bond_distance
_geom_bond_site_symmetry_2
Ni2 O3 2.0377(17) 5_556
Ni2 O3 2.0377(17) .
Ni2 O1 2.045(2) 6_556
Ni2 O1 2.045(2) .
Ni2 O4 2.133(2) .
Ni2 O4 2.133(2) 6_556
Ni1 O3 2.032(2) 5
Ni1 O3 2.032(2) .
Ni1 O2 2.0819(19) 6_556
Ni1 O2 2.0819(19) 2_554
Ni1 O2 2.0819(19) 1_554
Ni1 O2 2.0819(19) 5_556
O1 C4 1.250(3) .
O2 C4 1.272(3) .
O2 Ni1 2.0819(19) 1_556
O3 Ni2 2.0377(17) 5_556
C1 C2 1.405(5) .
C1 C3 1.437(4) .
C1 C4 1.507(4) .
C2 C3 1.497(5) 7_547
C3 C2 1.497(5) 7_547
